data_7250290
loop_
_publ_author_name
'Sahu, Satya Narayan'
'Shaw, Ranjay'
'Yadav, Saroj'
'Althagafi, Ismail'
'Upadhyay, Manmohan Krishna'
'Pratap, Ramendra'

_publ_section_title
;
 A green approach towards the on-water synthesis of multifunctional
 3-amino/hydroxy thieno[3,2-c]pyrans
;
_journal_issue 16
_journal_name_full 'RSC Advances'
_journal_page_first 12117
_journal_page_last 12124
_journal_paper_doi 10.1039/D5RA01296A
_journal_volume 15
_journal_year 2025
_chemical_formula_moiety 'C15 H11 N O4 S'
_chemical_formula_sum 'C15 H11 N O4 S'
_chemical_formula_weight 301.31
_space_group_IT_number 14
_space_group_name_Hall '-P 2ybc'
_space_group_name_H-M_alt 'P 1 21/c 1'
_symmetry_cell_setting monoclinic
_symmetry_space_group_name_Hall '-P 2ybc'
_symmetry_space_group_name_H-M 'P 1 21/c 1'
_atom_sites_solution_hydrogens geom
_atom_sites_solution_primary direct
_atom_sites_solution_secondary difmap
_audit_creation_method SHELXL-97
_audit_update_record
;
2025-02-21 deposited with the CCDC.	2025-04-03 downloaded from the CCDC.
;
_cell_angle_alpha 90.00
_cell_angle_beta 92.279(4)
_cell_angle_gamma 90.00
_cell_formula_units_Z 4
_cell_length_a 7.8063(3)
_cell_length_b 13.4781(5)
_cell_length_c 12.8156(6)
_cell_measurement_temperature 293(2)
_cell_volume 1347.32(10)
_computing_cell_refinement 'X-calibur S SAINT'
_computing_data_collection 'Xcalibur, Sapphire3'
_computing_data_reduction 'X-calibur S SAINT'
_computing_molecular_graphics 'Oxford SHELXTL'
_computing_publication_material 'Oxford SHELXTL'
_computing_structure_refinement 'SHELXL-97 (Sheldrick, 1997)'
_computing_structure_solution 'SHELXS-97 (Sheldrick, 1990)'
_diffrn_ambient_temperature 293(2)
_diffrn_measured_fraction_theta_full 0.997
_diffrn_measured_fraction_theta_max 0.997
_diffrn_measurement_device_type 'Xcalibur, Sapphire3'
_diffrn_measurement_method '\w scans'
_diffrn_radiation_monochromator graphite
_diffrn_radiation_source 'fine-focus sealed tube'
_diffrn_radiation_type MoK\a
_diffrn_radiation_wavelength 0.71073
_diffrn_reflns_av_R_equivalents 0.0152
_diffrn_reflns_av_sigmaI/netI 0.0238
_diffrn_reflns_limit_h_max 9
_diffrn_reflns_limit_h_min -9
_diffrn_reflns_limit_k_max 16
_diffrn_reflns_limit_k_min -15
_diffrn_reflns_limit_l_max 15
_diffrn_reflns_limit_l_min -9
_diffrn_reflns_number 5363
_diffrn_reflns_theta_full 25.00
_diffrn_reflns_theta_max 25.00
_diffrn_reflns_theta_min 3.36
_exptl_absorpt_coefficient_mu 0.256
_exptl_crystal_colour yellow
_exptl_crystal_density_diffrn 1.485
_exptl_crystal_density_method 'not measured'
_exptl_crystal_description block
_exptl_crystal_F_000 624
_exptl_crystal_size_max 0.20
_exptl_crystal_size_mid 0.18
_exptl_crystal_size_min 0.16
_refine_diff_density_max 0.260
_refine_diff_density_min -0.338
_refine_diff_density_rms 0.100
_refine_ls_extinction_method none
_refine_ls_goodness_of_fit_ref 1.064
_refine_ls_hydrogen_treatment mixed
_refine_ls_matrix_type full
_refine_ls_number_parameters 198
_refine_ls_number_reflns 2373
_refine_ls_number_restraints 0
_refine_ls_restrained_S_all 1.064
_refine_ls_R_factor_all 0.0455
_refine_ls_R_factor_gt 0.0388
_refine_ls_shift/su_max 0.006
_refine_ls_shift/su_mean 0.001
_refine_ls_structure_factor_coef Fsqd
_refine_ls_weighting_details 'calc w=1/[\s^2^(Fo^2^)+(0.0498P)^2^+0.3068P] where P=(Fo^2^+2Fc^2^)/3'
_refine_ls_weighting_scheme calc
_refine_ls_wR_factor_gt 0.0940
_refine_ls_wR_factor_ref 0.0971
_reflns_number_gt 2069
_reflns_number_total 2379
_reflns_threshold_expression >2sigma(I)
_cod_data_source_file d5ra01296a2.cif
_cod_data_source_block shelxl
_cod_depositor_comments
;
The following automatic conversions were performed:

data item '_symmetry_cell_setting' value 'Monoclinic' was changed to
'monoclinic' in accordance with the
/home/data/users/saulius/crontab/automatic-downloads/rss-feeds/RSC/lib/dictionaries/cif_core.dic
dictionary named 'cif_core.dic' version 2.4.2 last updated on
2011-04-26.

Automatic conversion script
Id: cif_fix_values 8170 2020-07-09 18:12:32Z antanas 
;
_cod_original_sg_symbol_H-M 'P 21/c'
_cod_database_code 7250290

loop_
_symmetry_equiv_pos_as_xyz
'x, y, z'
'-x, y+1/2, -z+1/2'
'-x, -y, -z'
'x, -y-1/2, z-1/2'

loop_
_atom_site_label
_atom_site_type_symbol
_atom_site_fract_x
_atom_site_fract_y
_atom_site_fract_z
_atom_site_U_iso_or_equiv
_atom_site_adp_type
_atom_site_occupancy
_atom_site_symmetry_multiplicity
_atom_site_calc_flag
_atom_site_refinement_flags
_atom_site_disorder_assembly
_atom_site_disorder_group
N1 N 0.7888(2) 0.87256(13) -0.05735(15) 0.0446(4) Uani 1 1 d . . .
O1 O 1.07899(16) 0.84111(8) 0.24193(9) 0.0379(3) Uani 1 1 d . . .
O2 O 0.98508(19) 0.95172(8) 0.12612(11) 0.0499(4) Uani 1 1 d . . .
O3 O 0.63682(18) 0.73127(10) -0.19970(11) 0.0534(4) Uani 1 1 d . . .
O4 O 0.65110(19) 0.57224(10) -0.14481(11) 0.0533(4) Uani 1 1 d . . .
S1 S 0.83890(6) 0.60178(3) 0.05119(4) 0.04145(17) Uani 1 1 d . . .
C1 C 1.2545(2) 0.65439(13) 0.42256(15) 0.0410(4) Uani 1 1 d . . .
H1 H 1.2260 0.5949 0.3895 0.049 Uiso 1 1 calc R . .
C2 C 1.3504(2) 0.65332(15) 0.51484(17) 0.0487(5) Uani 1 1 d . . .
H2 H 1.3864 0.5930 0.5432 0.058 Uiso 1 1 calc R . .
C3 C 1.3941(3) 0.74029(16) 0.56604(17) 0.0498(5) Uani 1 1 d . . .
H3 H 1.4598 0.7391 0.6282 0.060 Uiso 1 1 calc R . .
C4 C 1.3384(3) 0.82911(16) 0.52321(16) 0.0499(5) Uani 1 1 d . . .
H4 H 1.3654 0.8883 0.5574 0.060 Uiso 1 1 calc R . .
C5 C 1.2433(2) 0.83114(13) 0.43068(15) 0.0417(4) Uani 1 1 d . . .
H5 H 1.2077 0.8917 0.4027 0.050 Uiso 1 1 calc R . .
C6 C 1.1996(2) 0.74369(12) 0.37808(14) 0.0336(4) Uani 1 1 d . . .
C7 C 1.0984(2) 0.74571(11) 0.27949(14) 0.0327(4) Uani 1 1 d . . .
C8 C 1.0279(2) 0.66859(12) 0.22703(14) 0.0346(4) Uani 1 1 d . . .
H8 H 1.0392 0.6043 0.2528 0.041 Uiso 1 1 calc R . .
C9 C 0.9360(2) 0.68732(12) 0.13178(14) 0.0335(4) Uani 1 1 d . . .
C10 C 0.9182(2) 0.78307(11) 0.09241(14) 0.0321(4) Uani 1 1 d . . .
C11 C 0.9915(2) 0.86427(12) 0.14952(14) 0.0350(4) Uani 1 1 d . . .
C12 C 0.8252(2) 0.78736(12) -0.00559(14) 0.0337(4) Uani 1 1 d . . .
C13 C 0.7749(2) 0.69330(12) -0.03818(14) 0.0371(4) Uani 1 1 d . . .
C14 C 0.6820(2) 0.67057(14) -0.13423(16) 0.0409(4) Uani 1 1 d . . .
C15 C 0.5555(3) 0.54328(17) -0.23873(17) 0.0639(6) Uani 1 1 d . . .
H15A H 0.5508 0.4722 -0.2429 0.096 Uiso 1 1 calc R . .
H15B H 0.6110 0.5690 -0.2985 0.096 Uiso 1 1 calc R . .
H15C H 0.4412 0.5694 -0.2372 0.096 Uiso 1 1 calc R . .
H1A H 0.844(3) 0.9250(16) -0.0390(17) 0.054(6) Uiso 1 1 d . . .
H1B H 0.740(3) 0.8669(17) -0.1187(19) 0.061(7) Uiso 1 1 d . . .

loop_
_atom_site_aniso_label
_atom_site_aniso_U_11
_atom_site_aniso_U_22
_atom_site_aniso_U_33
_atom_site_aniso_U_23
_atom_site_aniso_U_13
_atom_site_aniso_U_12
N1 0.0532(10) 0.0361(9) 0.0440(11) 0.0098(8) -0.0063(8) -0.0009(8)
O1 0.0532(7) 0.0248(6) 0.0356(7) 0.0012(5) -0.0023(6) -0.0014(5)
O2 0.0775(9) 0.0243(6) 0.0475(8) 0.0042(6) -0.0049(7) 0.0009(6)
O3 0.0600(9) 0.0554(8) 0.0438(8) 0.0112(7) -0.0102(7) -0.0060(7)
O4 0.0674(9) 0.0473(8) 0.0439(8) -0.0031(7) -0.0151(7) -0.0040(7)
S1 0.0529(3) 0.0291(3) 0.0415(3) 0.0017(2) -0.0085(2) -0.00465(19)
C1 0.0443(10) 0.0352(9) 0.0433(11) -0.0013(9) -0.0032(9) 0.0012(8)
C2 0.0480(11) 0.0484(11) 0.0491(12) 0.0060(10) -0.0067(10) 0.0047(9)
C3 0.0437(11) 0.0646(13) 0.0407(12) -0.0004(10) -0.0059(9) -0.0037(9)
C4 0.0573(12) 0.0481(11) 0.0441(12) -0.0099(10) -0.0025(10) -0.0078(9)
C5 0.0505(11) 0.0340(9) 0.0406(11) -0.0021(9) 0.0012(9) -0.0016(8)
C6 0.0344(9) 0.0336(9) 0.0331(10) -0.0009(8) 0.0051(7) -0.0006(7)
C7 0.0380(9) 0.0269(8) 0.0335(10) 0.0029(7) 0.0049(8) 0.0016(7)
C8 0.0441(10) 0.0257(8) 0.0336(10) 0.0042(8) -0.0013(8) -0.0001(7)
C9 0.0381(9) 0.0276(8) 0.0349(10) 0.0010(8) 0.0027(8) -0.0009(7)
C10 0.0358(9) 0.0278(8) 0.0330(9) 0.0029(8) 0.0059(7) 0.0020(7)
C11 0.0434(9) 0.0287(9) 0.0330(10) 0.0031(8) 0.0039(8) 0.0015(7)
C12 0.0331(8) 0.0333(9) 0.0350(10) 0.0051(8) 0.0051(7) 0.0018(7)
C13 0.0385(9) 0.0365(9) 0.0362(10) 0.0035(8) -0.0003(8) -0.0002(7)
C14 0.0391(10) 0.0437(10) 0.0398(11) 0.0013(9) 0.0010(8) -0.0006(8)
C15 0.0769(15) 0.0627(14) 0.0506(13) -0.0116(12) -0.0172(12) -0.0067(12)

loop_
_atom_type_symbol
_atom_type_description
_atom_type_scat_dispersion_real
_atom_type_scat_dispersion_imag
_atom_type_scat_source
C C 0.0033 0.0016 'International Tables Vol C Tables 4.2.6.8 and 6.1.1.4'
H H 0.0000 0.0000 'International Tables Vol C Tables 4.2.6.8 and 6.1.1.4'
N N 0.0061 0.0033 'International Tables Vol C Tables 4.2.6.8 and 6.1.1.4'
O O 0.0106 0.0060 'International Tables Vol C Tables 4.2.6.8 and 6.1.1.4'
S S 0.1246 0.1234 'International Tables Vol C Tables 4.2.6.8 and 6.1.1.4'

loop_
_geom_angle_atom_site_label_1
_geom_angle_atom_site_label_2
_geom_angle_atom_site_label_3
_geom_angle
_geom_angle_site_symmetry_1
_geom_angle_site_symmetry_3
_geom_angle_publ_flag
C12 N1 H1A 118.1(15) . . ?
C12 N1 H1B 116.7(16) . . ?
H1A N1 H1B 121(2) . . ?
C11 O1 C7 123.68(13) . . ?
C14 O4 C15 115.62(16) . . ?
C9 S1 C13 91.63(8) . . ?
C2 C1 C6 120.65(18) . . ?
C2 C1 H1 119.7 . . ?
C6 C1 H1 119.7 . . ?
C1 C2 C3 121.09(19) . . ?
C1 C2 H2 119.5 . . ?
C3 C2 H2 119.5 . . ?
C2 C3 C4 118.67(19) . . ?
C2 C3 H3 120.7 . . ?
C4 C3 H3 120.7 . . ?
C5 C4 C3 120.76(19) . . ?
C5 C4 H4 119.6 . . ?
C3 C4 H4 119.6 . . ?
C4 C5 C6 120.95(18) . . ?
C4 C5 H5 119.5 . . ?
C6 C5 H5 119.5 . . ?
C1 C6 C5 117.88(17) . . ?
C1 C6 C7 121.10(15) . . ?
C5 C6 C7 121.02(15) . . ?
C8 C7 O1 120.61(16) . . ?
C8 C7 C6 127.87(15) . . ?
O1 C7 C6 111.52(14) . . ?
C7 C8 C9 118.52(15) . . ?
C7 C8 H8 120.7 . . ?
C9 C8 H8 120.7 . . ?
C10 C9 C8 121.26(15) . . ?
C10 C9 S1 111.85(13) . . ?
C8 C9 S1 126.89(13) . . ?
C9 C10 C11 119.65(16) . . ?
C9 C10 C12 113.39(15) . . ?
C11 C10 C12 126.96(14) . . ?
O2 C11 O1 116.43(16) . . ?
O2 C11 C10 127.31(17) . . ?
O1 C11 C10 116.26(14) . . ?
N1 C12 C13 125.29(18) . . ?
N1 C12 C10 123.83(16) . . ?
C13 C12 C10 110.87(15) . . ?
C12 C13 C14 125.47(16) . . ?
C12 C13 S1 112.26(13) . . ?
C14 C13 S1 122.27(13) . . ?
O3 C14 O4 123.02(18) . . ?
O3 C14 C13 124.84(17) . . ?
O4 C14 C13 112.13(16) . . ?
O4 C15 H15A 109.5 . . ?
O4 C15 H15B 109.5 . . ?
H15A C15 H15B 109.5 . . ?
O4 C15 H15C 109.5 . . ?
H15A C15 H15C 109.5 . . ?
H15B C15 H15C 109.5 . . ?

loop_
_geom_bond_atom_site_label_1
_geom_bond_atom_site_label_2
_geom_bond_distance
_geom_bond_site_symmetry_2
_geom_bond_publ_flag
N1 C12 1.351(2) . ?
N1 H1A 0.86(2) . ?
N1 H1B 0.86(2) . ?
O1 C11 1.379(2) . ?
O1 C7 1.3792(19) . ?
O2 C11 1.217(2) . ?
O3 C14 1.214(2) . ?
O4 C14 1.353(2) . ?
O4 C15 1.444(2) . ?
S1 C9 1.7054(17) . ?
S1 C13 1.7428(18) . ?
C1 C2 1.374(3) . ?
C1 C6 1.392(2) . ?
C1 H1 0.9300 . ?
C2 C3 1.380(3) . ?
C2 H2 0.9300 . ?
C3 C4 1.380(3) . ?
C3 H3 0.9300 . ?
C4 C5 1.374(3) . ?
C4 H4 0.9300 . ?
C5 C6 1.393(2) . ?
C5 H5 0.9300 . ?
C6 C7 1.463(2) . ?
C7 C8 1.344(2) . ?
C8 C9 1.414(2) . ?
C8 H8 0.9300 . ?
C9 C10 1.391(2) . ?
C10 C11 1.424(2) . ?
C10 C12 1.427(2) . ?
C12 C13 1.387(2) . ?
C13 C14 1.437(3) . ?
C15 H15A 0.9600 . ?
C15 H15B 0.9600 . ?
C15 H15C 0.9600 . ?

loop_
_geom_torsion_atom_site_label_1
_geom_torsion_atom_site_label_2
_geom_torsion_atom_site_label_3
_geom_torsion_atom_site_label_4
_geom_torsion
_geom_torsion_site_symmetry_1
_geom_torsion_site_symmetry_2
_geom_torsion_site_symmetry_3
_geom_torsion_site_symmetry_4
_geom_torsion_publ_flag
C6 C1 C2 C3 0.3(3) . . . . ?
C1 C2 C3 C4 0.5(3) . . . . ?
C2 C3 C4 C5 -0.9(3) . . . . ?
C3 C4 C5 C6 0.5(3) . . . . ?
C2 C1 C6 C5 -0.7(3) . . . . ?
C2 C1 C6 C7 179.57(17) . . . . ?
C4 C5 C6 C1 0.3(3) . . . . ?
C4 C5 C6 C7 -179.97(17) . . . . ?
C11 O1 C7 C8 -1.3(2) . . . . ?
C11 O1 C7 C6 178.98(14) . . . . ?
C1 C6 C7 C8 9.1(3) . . . . ?
C5 C6 C7 C8 -170.59(17) . . . . ?
C1 C6 C7 O1 -171.25(14) . . . . ?
C5 C6 C7 O1 9.1(2) . . . . ?
O1 C7 C8 C9 1.1(2) . . . . ?
C6 C7 C8 C9 -179.29(16) . . . . ?
C7 C8 C9 C10 0.0(3) . . . . ?
C7 C8 C9 S1 178.94(13) . . . . ?
C13 S1 C9 C10 0.78(13) . . . . ?
C13 S1 C9 C8 -178.23(16) . . . . ?
C8 C9 C10 C11 -0.9(2) . . . . ?
S1 C9 C10 C11 -179.99(13) . . . . ?
C8 C9 C10 C12 178.55(15) . . . . ?
S1 C9 C10 C12 -0.52(18) . . . . ?
C7 O1 C11 O2 -179.86(15) . . . . ?
C7 O1 C11 C10 0.4(2) . . . . ?
C9 C10 C11 O2 -179.01(17) . . . . ?
C12 C10 C11 O2 1.6(3) . . . . ?
C9 C10 C11 O1 0.7(2) . . . . ?
C12 C10 C11 O1 -178.70(15) . . . . ?
C9 C10 C12 N1 178.40(15) . . . . ?
C11 C10 C12 N1 -2.2(3) . . . . ?
C9 C10 C12 C13 -0.1(2) . . . . ?
C11 C10 C12 C13 179.29(16) . . . . ?
N1 C12 C13 C14 2.7(3) . . . . ?
C10 C12 C13 C14 -178.75(16) . . . . ?
N1 C12 C13 S1 -177.79(14) . . . . ?
C10 C12 C13 S1 0.72(18) . . . . ?
C9 S1 C13 C12 -0.87(14) . . . . ?
C9 S1 C13 C14 178.62(16) . . . . ?
C15 O4 C14 O3 -1.6(3) . . . . ?
C15 O4 C14 C13 179.00(17) . . . . ?
C12 C13 C14 O3 0.6(3) . . . . ?
S1 C13 C14 O3 -178.83(15) . . . . ?
C12 C13 C14 O4 179.94(16) . . . . ?
S1 C13 C14 O4 0.5(2) . . . . ?
